data_2229957
loop_
_publ_author_name
'Zenkhri, Louiza'
'Bataille, Thierry'
'Audebrand, Nathalie'

_publ_section_title
;
 A second monoclinic polymorph of ethylenediammonium bis(hydrogen
 squarate) monohydrate
;
_journal_coeditor_code DN2662
_journal_issue 5
_journal_name_full 'Acta Crystallographica Section E'
_journal_page_first o1118
_journal_paper_doi 10.1107/S1600536811009019
_journal_volume 67
_journal_year 2011
_chemical_formula_iupac 'C2 H10 N2 2+, 2C4 H O4 -, H2 O'
_chemical_formula_moiety 'C2 H10 N2 2+, 2(C4 H O4 -), H2 O'
_chemical_formula_sum 'C10 H14 N2 O9'
_chemical_formula_weight 306.23
_chemical_name_systematic
;
Ethylenediammonium bis(hydrogen squarate) monohydrate
;
_space_group_IT_number 13
_symmetry_cell_setting monoclinic
_symmetry_space_group_name_Hall '-P 2yc'
_symmetry_space_group_name_H-M 'P 1 2/c 1'
_atom_sites_solution_hydrogens geom
_atom_sites_solution_primary direct
_atom_sites_solution_secondary difmap
_audit_creation_method SHELXL-97
_cell_angle_alpha 90.00
_cell_angle_beta 111.7890(10)
_cell_angle_gamma 90.00
_cell_formula_units_Z 4
_cell_length_a 14.1907(3)
_cell_length_b 9.0224(2)
_cell_length_c 10.9412(2)
_cell_measurement_reflns_used 15363
_cell_measurement_temperature 293(2)
_cell_measurement_theta_max 27.485
_cell_measurement_theta_min 2.546
_cell_volume 1300.77(5)
_computing_cell_refinement 'SCALEPACK (Otwinowski & Minor, 1997)'
_computing_data_collection 'COLLECT (Nonius, 2000)'
_computing_data_reduction 'DENZO and SCALEPACK (Otwinowski & Minor, 1997)'
_computing_molecular_graphics 'DIAMOND (Brandenburg & Berndt, 2001)'
_computing_publication_material 'WinGX (Farrugia, 1999)'
_computing_structure_refinement 'SHELXL97 (Sheldrick, 2008)'
_computing_structure_solution 'SIR97 (Altomare <i>et al.</i>, 1999)'
_diffrn_ambient_temperature 293(2)
_diffrn_measured_fraction_theta_full 0.993
_diffrn_measured_fraction_theta_max 0.993
_diffrn_measurement_device_type 'Nonius KappaCCD'
_diffrn_measurement_method CCD
_diffrn_radiation_monochromator 'horizonally mounted graphite crystal'
_diffrn_radiation_source 'fine-focus sealed tube'
_diffrn_radiation_type MoK\a
_diffrn_radiation_wavelength 0.71073
_diffrn_reflns_av_R_equivalents 0.0386
_diffrn_reflns_av_sigmaI/netI 0.0275
_diffrn_reflns_limit_h_max 14
_diffrn_reflns_limit_h_min -13
_diffrn_reflns_limit_k_max 11
_diffrn_reflns_limit_k_min -11
_diffrn_reflns_limit_l_max 18
_diffrn_reflns_limit_l_min -18
_diffrn_reflns_number 16099
_diffrn_reflns_theta_full 27.45
_diffrn_reflns_theta_max 27.45
_diffrn_reflns_theta_min 3.72
_exptl_absorpt_coefficient_mu 0.140
_exptl_absorpt_correction_type none
_exptl_crystal_colour colourless
_exptl_crystal_density_diffrn 1.564
_exptl_crystal_density_method 'not measured'
_exptl_crystal_description block
_exptl_crystal_F_000 640
_exptl_crystal_size_max 0.45
_exptl_crystal_size_mid 0.44
_exptl_crystal_size_min 0.37
_refine_diff_density_max 0.276
_refine_diff_density_min -0.242
_refine_ls_extinction_method none
_refine_ls_goodness_of_fit_ref 1.057
_refine_ls_hydrogen_treatment constr
_refine_ls_matrix_type full
_refine_ls_number_parameters 190
_refine_ls_number_reflns 2957
_refine_ls_number_restraints 0
_refine_ls_restrained_S_all 1.057
_refine_ls_R_factor_all 0.0702
_refine_ls_R_factor_gt 0.0440
_refine_ls_shift/su_max 0.000
_refine_ls_shift/su_mean 0.000
_refine_ls_structure_factor_coef Fsqd
_refine_ls_weighting_details 'calc w=1/[\s^2^(Fo^2^)+(0.0506P)^2^+0.4175P] where P=(Fo^2^+2Fc^2^)/3'
_refine_ls_weighting_scheme calc
_refine_ls_wR_factor_gt 0.1025
_refine_ls_wR_factor_ref 0.1162
_reflns_number_gt 2101
_reflns_number_total 2957
_reflns_threshold_expression I>2\s(I)
_cod_data_source_file dn2662.cif
_cod_data_source_block I
_cod_original_sg_symbol_H-M 'P 2/c'
_cod_database_code 2229957
_cod_database_fobs_code 2229957

loop_
_symmetry_equiv_pos_as_xyz
'x, y, z'
'-x, y, -z+1/2'
'-x, -y, -z'
'x, -y, z-1/2'

loop_
_atom_site_type_symbol
_atom_site_label
_atom_site_fract_x
_atom_site_fract_y
_atom_site_fract_z
_atom_site_U_iso_or_equiv
_atom_site_adp_type
_atom_site_calc_flag
_atom_site_refinement_flags
_atom_site_occupancy
_atom_site_disorder_assembly
_atom_site_disorder_group
C C1 0.13638(12) 0.21953(17) 0.23974(14) 0.0274(3) Uani d . 1 . .
C C2 0.12945(12) 0.22646(17) 0.37292(15) 0.0294(3) Uani d . 1 . .
C C3 0.13154(12) 0.06345(17) 0.37612(14) 0.0280(3) Uani d . 1 . .
C C4 0.13514(12) 0.05880(16) 0.24889(14) 0.0270(3) Uani d . 1 . .
C C5 0.37318(12) 0.22227(17) 0.53401(14) 0.0282(3) Uani d . 1 . .
C C6 0.37820(12) 0.05841(17) 0.53440(14) 0.0266(3) Uani d . 1 . .
C C7 0.37483(12) 0.05424(16) 0.66247(14) 0.0264(3) Uani d . 1 . .
C C8 0.36698(12) 0.21411(17) 0.66793(14) 0.0285(3) Uani d . 1 . .
C C9 0.45935(12) 0.62029(18) 0.68196(15) 0.0310(4) Uani d . 1 . .
H H9A 0.4620 0.7123 0.6375 0.037 Uiso calc R 1 . .
H H9B 0.4708 0.5391 0.6310 0.037 Uiso calc R 1 . .
C C10 0.00261(13) 0.36235(19) 0.68282(16) 0.0359(4) Uani d . 1 . .
H H10A -0.0221 0.2683 0.6400 0.043 Uiso calc R 1 . .
H H10B -0.0408 0.4401 0.6300 0.043 Uiso calc R 1 . .
N N1 0.35844(10) 0.60417(15) 0.69124(14) 0.0330(3) Uani d . 1 . .
H H1A 0.3537 0.6630 0.7544 0.040 Uiso d R 1 . .
H H1B 0.3127 0.6300 0.6143 0.040 Uiso d R 1 . .
H H1C 0.3495 0.5112 0.7090 0.040 Uiso d R 1 . .
N N2 0.10844(11) 0.38656(14) 0.69090(13) 0.0343(3) Uani d . 1 . .
H H2A 0.1155 0.3480 0.6209 0.041 Uiso d R 1 . .
H H2B 0.1534 0.3450 0.7642 0.041 Uiso d R 1 . .
H H2C 0.1219 0.4842 0.6931 0.041 Uiso d R 1 . .
O O1 0.14176(10) 0.31161(12) 0.15936(12) 0.0406(3) Uani d . 1 . .
O O2 0.12416(11) 0.32661(14) 0.44601(12) 0.0469(4) Uani d . 1 . .
O O3 0.13116(11) -0.03557(13) 0.45842(11) 0.0422(3) Uani d . 1 . .
O O4 0.13646(10) -0.05236(12) 0.17443(11) 0.0402(3) Uani d . 1 . .
H H4 0.1339 -0.0164 0.0819 0.060 Uiso d R 1 . .
O O5 0.37214(10) 0.32156(13) 0.45711(11) 0.0411(3) Uani d . 1 . .
O O6 0.38111(10) -0.03993(12) 0.45340(10) 0.0365(3) Uani d . 1 . .
O O7 0.37617(10) -0.05505(12) 0.73992(11) 0.0366(3) Uani d . 1 . .
H H7 0.3768 -0.0150 0.8313 0.055 Uiso d R 1 . .
O O8 0.35656(11) 0.30475(13) 0.74692(11) 0.0430(3) Uani d . 1 . .
O O1W 0.24474(9) -0.28124(14) 0.43628(12) 0.0436(3) Uani d . 1 . .
H H1W 0.2960 -0.2370 0.4170 0.065 Uiso d R 1 . .
H H2W 0.2063 -0.2050 0.4510 0.065 Uiso d R 1 . .

loop_
_atom_site_aniso_label
_atom_site_aniso_U_11
_atom_site_aniso_U_22
_atom_site_aniso_U_33
_atom_site_aniso_U_12
_atom_site_aniso_U_13
_atom_site_aniso_U_23
C1 0.0324(9) 0.0254(7) 0.0260(7) 0.0044(6) 0.0127(6) 0.0034(6)
C2 0.0340(9) 0.0287(8) 0.0284(7) 0.0042(7) 0.0152(7) 0.0008(7)
C3 0.0331(9) 0.0274(8) 0.0245(7) -0.0015(6) 0.0119(6) 0.0003(6)
C4 0.0328(9) 0.0261(8) 0.0227(8) -0.0002(6) 0.0110(6) -0.0001(6)
C5 0.0339(9) 0.0283(8) 0.0242(7) -0.0034(6) 0.0130(6) -0.0006(6)
C6 0.0310(8) 0.0284(8) 0.0228(7) -0.0033(6) 0.0128(6) -0.0015(6)
C7 0.0338(8) 0.0255(7) 0.0220(7) -0.0013(6) 0.0128(6) -0.0011(6)
C8 0.0377(9) 0.0257(7) 0.0250(7) -0.0033(7) 0.0149(7) -0.0019(6)
C9 0.0310(9) 0.0318(8) 0.0315(8) -0.0005(7) 0.0132(7) 0.0010(7)
C10 0.0392(9) 0.0397(9) 0.0304(8) 0.0039(8) 0.0147(7) -0.0019(7)
N1 0.0330(8) 0.0299(7) 0.0359(7) 0.0010(6) 0.0123(6) -0.0002(6)
N2 0.0462(9) 0.0273(7) 0.0354(7) -0.0004(6) 0.0221(7) -0.0003(6)
O1 0.0643(9) 0.0280(6) 0.0374(6) 0.0064(6) 0.0281(6) 0.0086(5)
O2 0.0751(10) 0.0337(7) 0.0416(7) 0.0100(6) 0.0328(7) -0.0038(6)
O3 0.0740(9) 0.0308(6) 0.0279(6) -0.0068(6) 0.0260(6) 0.0024(5)
O4 0.0723(9) 0.0261(6) 0.0277(6) -0.0030(6) 0.0249(6) -0.0033(5)
O5 0.0632(9) 0.0314(6) 0.0341(6) -0.0034(6) 0.0241(6) 0.0061(5)
O6 0.0591(8) 0.0299(6) 0.0272(6) -0.0046(5) 0.0239(6) -0.0059(5)
O7 0.0646(8) 0.0243(6) 0.0283(6) 0.0017(5) 0.0260(6) 0.0031(5)
O8 0.0776(10) 0.0254(6) 0.0366(6) -0.0007(6) 0.0334(7) -0.0046(5)
O1W 0.0384(7) 0.0416(7) 0.0464(7) -0.0044(6) 0.0106(6) 0.0083(6)

loop_
_atom_type_symbol
_atom_type_description
_atom_type_scat_dispersion_real
_atom_type_scat_dispersion_imag
_atom_type_scat_source
C C 0.0033 0.0016 'International Tables Vol C Tables 4.2.6.8 and 6.1.1.4'
H H 0.0000 0.0000 'International Tables Vol C Tables 4.2.6.8 and 6.1.1.4'
N N 0.0061 0.0033 'International Tables Vol C Tables 4.2.6.8 and 6.1.1.4'
O O 0.0106 0.0060 'International Tables Vol C Tables 4.2.6.8 and 6.1.1.4'

loop_
_geom_angle_atom_site_label_1
_geom_angle_atom_site_label_2
_geom_angle_atom_site_label_3
_geom_angle_site_symmetry_1
_geom_angle_site_symmetry_3
_geom_angle
_geom_angle_publ_flag
O1 C1 C4 . . 136.62(14) ?
O1 C1 C2 . . 135.22(15) ?
C4 C1 C2 . . 88.16(12) ?
O2 C2 C3 . . 136.56(15) ?
O2 C2 C1 . . 134.96(15) ?
C3 C2 C1 . . 88.47(12) ?
O3 C3 C4 . . 133.57(14) ?
O3 C3 C2 . . 135.63(14) ?
C4 C3 C2 . . 90.81(12) ?
O4 C4 C3 . . 131.03(14) ?
O4 C4 C1 . . 136.44(14) ?
C3 C4 C1 . . 92.52(12) ?
O5 C5 C6 . . 136.10(14) ?
O5 C5 C8 . . 135.69(15) ?
C6 C5 C8 . . 88.19(11) ?
O6 C6 C7 . . 133.96(14) ?
O6 C6 C5 . . 135.43(14) ?
C7 C6 C5 . . 90.58(12) ?
O7 C7 C6 . . 131.89(14) ?
O7 C7 C8 . . 135.48(14) ?
C6 C7 C8 . . 92.61(12) ?
O8 C8 C7 . . 135.81(14) ?
O8 C8 C5 . . 135.57(14) ?
C7 C8 C5 . . 88.59(12) ?
N1 C9 C9 . 2_656 109.73(16) ?
N1 C9 H9A . . 109.7 ?
C9 C9 H9A 2_656 . 109.7 ?
N1 C9 H9B . . 109.7 ?
C9 C9 H9B 2_656 . 109.7 ?
H9A C9 H9B . . 108.2 ?
N2 C10 C10 . 2_556 110.98(17) ?
N2 C10 H10A . . 109.4 ?
C10 C10 H10A 2_556 . 109.4 ?
N2 C10 H10B . . 109.4 ?
C10 C10 H10B 2_556 . 109.4 ?
H10A C10 H10B . . 108.0 ?
C9 N1 H1A . . 110.3 ?
C9 N1 H1B . . 107.2 ?
H1A N1 H1B . . 110.0 ?
C9 N1 H1C . . 109.3 ?
H1A N1 H1C . . 109.7 ?
H1B N1 H1C . . 110.3 ?
C10 N2 H2A . . 109.2 ?
C10 N2 H2B . . 111.0 ?
H2A N2 H2B . . 109.8 ?
C10 N2 H2C . . 110.2 ?
H2A N2 H2C . . 108.5 ?
H2B N2 H2C . . 108.1 ?
C4 O4 H4 . . 111.3 ?
C7 O7 H7 . . 110.5 ?
H1W O1W H2W . . 106.5 ?

loop_
_geom_bond_atom_site_label_1
_geom_bond_atom_site_label_2
_geom_bond_site_symmetry_2
_geom_bond_distance
_geom_bond_publ_flag
C1 O1 . 1.2326(18) ?
C1 C4 . 1.454(2) ?
C1 C2 . 1.498(2) ?
C2 O2 . 1.2273(19) ?
C2 C3 . 1.471(2) ?
C3 O3 . 1.2699(18) ?
C3 C4 . 1.412(2) ?
C4 O4 . 1.2966(18) ?
C5 O5 . 1.2253(18) ?
C5 C6 . 1.480(2) ?
C5 C8 . 1.502(2) ?
C6 O6 . 1.2655(18) ?
C6 C7 . 1.420(2) ?
C7 O7 . 1.2958(18) ?
C7 C8 . 1.450(2) ?
C8 O8 . 1.2380(18) ?
C9 N1 . 1.480(2) ?
C9 C9 2_656 1.508(3) ?
C9 H9A . 0.9700 ?
C9 H9B . 0.9700 ?
C10 N2 . 1.487(2) ?
C10 C10 2_556 1.499(3) ?
C10 H10A . 0.9700 ?
C10 H10B . 0.9700 ?
N1 H1A . 0.8933 ?
N1 H1B . 0.8824 ?
N1 H1C . 0.8806 ?
N2 H2A . 0.8805 ?
N2 H2B . 0.9002 ?
N2 H2C . 0.9002 ?
O4 H4 . 1.0509 ?
O7 H7 . 1.0597 ?
O1W H1W . 0.9203 ?
O1W H2W . 0.9287 ?

loop_
_geom_hbond_atom_site_label_D
_geom_hbond_atom_site_label_H
_geom_hbond_atom_site_label_A
_geom_hbond_site_symmetry_A
_geom_hbond_distance_DH
_geom_hbond_distance_HA
_geom_hbond_distance_DA
_geom_hbond_angle_DHA
N1 H1A O5 4_566 0.89 2.14 2.9205(17) 145.6
N1 H1B O1W 1_565 0.88 1.99 2.8482(18) 163.1
N1 H1C O8 . 0.88 1.90 2.7717(18) 168.6
N2 H2A O2 . 0.88 1.97 2.8222(17) 162.1
N2 H2B O1W 4_556 0.90 1.94 2.8279(18) 170.9
N2 H2C O1 4_566 0.90 1.92 2.8071(17) 168.3
O4 H4 O3 4 1.05 1.42 2.4675(15) 178.7
O7 H7 O6 4_556 1.06 1.41 2.4645(14) 178.0
O1W H1W O6 . 0.92 2.10 2.8724(17) 140.4
O1W H1W O8 4 0.92 2.40 3.0489(18) 127.5
O1W H2W O3 . 0.93 1.88 2.8035(19) 171.1
